data_4350406
loop_
_publ_author_name
'Manna, Subal Chandra'
'Zangrando, Ennio'
'Bencini, Alessandro'
'Benelli, Cristiano'
'Chaudhuri, Nirmalendu Ray'

_publ_section_title
;
 Syntheses, crystal structures, and magnetic properties of
 [Ln(III)2(Succinate)3(H2O)2].0.5H2O [Ln = Pr, Nd, Sm, Eu, Gd, and Dy]
 polymeric networks: unusual ferromagnetic coupling in Gd derivative.
;
_journal_issue 22
_journal_name_full 'Inorganic chemistry'
_journal_page_first 9114
_journal_page_last 9122
_journal_paper_doi 10.1021/ic060807d
_journal_volume 45
_journal_year 2006
_chemical_formula_sum 'C12 H17 Eu2 O14.5'
_chemical_formula_weight 697.18
_chemical_name_systematic
;
 (tris-succinate)-bis(aquo-europium(III)) hemihydrated
;
_space_group_IT_number 15
_space_group_name_Hall '-I 2ya'
_space_group_name_H-M_alt 'I 1 2/a 1'
_symmetry_cell_setting monoclinic
_symmetry_space_group_name_H-M 'I 1 2/a 1'
_atom_sites_solution_hydrogens geom
_atom_sites_solution_primary direct
_atom_sites_solution_secondary difmap
_audit_creation_method SHELXL-97
_cell_angle_alpha 90.00
_cell_angle_beta 101.04(2)
_cell_angle_gamma 90.00
_cell_formula_units_Z 4
_cell_length_a 13.894(4)
_cell_length_b 7.809(2)
_cell_length_c 17.421(6)
_cell_measurement_temperature 293(2)
_cell_volume 1855.2(10)
_computing_cell_refinement 'Denzo-Scalepack (Macromol. Crystall., 1997)'
_computing_data_collection 'Nonius Xpress'
_computing_data_reduction 'Denzo-Scalepack (Macromol. Crystall., 1997)'
_computing_molecular_graphics 'Ortep3/windows (Farrugia,1997)'
_computing_publication_material 'Wingx 1.64.05 (Farrugia, 1999)'
_computing_structure_refinement 'SHELX97 (Sheldrick, 1998)'
_computing_structure_solution 'SHELX97 (Sheldrick, 1998)'
_diffrn_ambient_temperature 293(2)
_diffrn_measured_fraction_theta_full 0.990
_diffrn_measured_fraction_theta_max 0.990
_diffrn_measurement_device_type 'image plate dip1030'
_diffrn_measurement_method 'laser scanner'
_diffrn_radiation_monochromator graphite
_diffrn_radiation_source 'fine-focus sealed tube'
_diffrn_radiation_type Mok\a
_diffrn_radiation_wavelength 0.71073
_diffrn_reflns_av_R_equivalents 0.0330
_diffrn_reflns_av_sigmaI/netI 0.0327
_diffrn_reflns_limit_h_max 19
_diffrn_reflns_limit_h_min -20
_diffrn_reflns_limit_k_max 11
_diffrn_reflns_limit_k_min 0
_diffrn_reflns_limit_l_max 25
_diffrn_reflns_limit_l_min 0
_diffrn_reflns_number 12453
_diffrn_reflns_theta_full 31.05
_diffrn_reflns_theta_max 31.05
_diffrn_reflns_theta_min 2.87
_diffrn_source 'Enraf Nonius FR590'
_exptl_absorpt_coefficient_mu 6.775
_exptl_crystal_colour colourless
_exptl_crystal_density_diffrn 2.496
_exptl_crystal_density_method 'not measured'
_exptl_crystal_description prism
_exptl_crystal_F_000 1324
_refine_diff_density_max 1.329
_refine_diff_density_min -0.657
_refine_diff_density_rms 0.183
_refine_ls_extinction_method none
_refine_ls_goodness_of_fit_ref 0.996
_refine_ls_hydrogen_treatment mixed
_refine_ls_matrix_type full
_refine_ls_number_parameters 141
_refine_ls_number_reflns 2948
_refine_ls_number_restraints 5
_refine_ls_restrained_S_all 0.995
_refine_ls_R_factor_all 0.0313
_refine_ls_R_factor_gt 0.0278
_refine_ls_shift/su_max 0.001
_refine_ls_shift/su_mean 0.000
_refine_ls_structure_factor_coef Fsqd
_refine_ls_weighting_details 'calc w=1/[\s^2^(Fo^2^)+(0.0481P)^2^] where P=(Fo^2^+2Fc^2^)/3'
_refine_ls_weighting_scheme calc
_refine_ls_wR_factor_gt 0.0714
_refine_ls_wR_factor_ref 0.0731
_reflns_number_gt 2590
_reflns_number_total 2948
_reflns_threshold_expression >2sigma(I)
_cod_data_source_file ic060807dsi20060511_082202.cif
_cod_data_source_block Complex_4_ind424
_cod_original_cell_volume 1855.1(9)
_cod_original_sg_symbol_H-M 'I 2/a'
_cod_original_formula_sum 'C12 H17 Eu2 O14.50'
_cod_database_code 4350406

loop_
_symmetry_equiv_pos_as_xyz
'x, y, z'
'-x+1/2, y, -z'
'x+1/2, y+1/2, z+1/2'
'-x+1, y+1/2, -z+1/2'
'-x, -y, -z'
'x-1/2, -y, z'
'-x+1/2, -y+1/2, -z+1/2'
'x, -y+1/2, z+1/2'

loop_
_atom_site_label
_atom_site_type_symbol
_atom_site_fract_x
_atom_site_fract_y
_atom_site_fract_z
_atom_site_U_iso_or_equiv
_atom_site_adp_type
_atom_site_occupancy
_atom_site_symmetry_multiplicity
_atom_site_calc_flag
_atom_site_refinement_flags
Eu Eu 0.461189(10) 0.216244(16) 0.231464(8) 0.02424(6) Uani 1 1 d .
O1W O 0.31798(17) 0.3884(3) 0.16686(16) 0.0366(5) Uani 1 1 d D
H1A H 0.2602(19) 0.355(5) 0.169(3) 0.055 Uiso 1 1 d D
H1B H 0.318(3) 0.493(2) 0.173(3) 0.055 Uiso 1 1 d D
O1 O 0.62896(19) 0.2423(3) 0.30447(17) 0.0368(5) Uani 1 1 d .
O2 O 0.66201(18) 0.5233(3) 0.31944(16) 0.0380(5) Uani 1 1 d .
O3 O 0.85695(19) 0.7349(3) 0.33110(16) 0.0341(5) Uani 1 1 d .
O4 O 0.94787(17) 0.5182(3) 0.31305(13) 0.0325(4) Uani 1 1 d .
C1 C 0.6845(2) 0.3690(4) 0.33026(17) 0.0285(5) Uani 1 1 d .
C2 C 0.7851(2) 0.3263(4) 0.3780(2) 0.0310(6) Uani 1 1 d .
H2A H 0.8212 0.2610 0.3455 0.037 Uiso 1 1 calc R
H2B H 0.7768 0.2540 0.4215 0.037 Uiso 1 1 calc R
C3 C 0.8463(2) 0.4834(4) 0.41007(18) 0.0317(6) Uani 1 1 d .
H3A H 0.8064 0.5583 0.4355 0.038 Uiso 1 1 calc R
H3B H 0.9015 0.4459 0.4494 0.038 Uiso 1 1 calc R
C4 C 0.8844(2) 0.5837(4) 0.34841(17) 0.0280(5) Uani 1 1 d .
O6 O 0.48364(16) -0.0186(3) 0.32467(12) 0.0300(4) Uani 1 1 d .
O5 O 0.5255(2) -0.2283(3) 0.40718(14) 0.0360(5) Uani 1 1 d .
C5 C 0.5012(2) -0.0767(4) 0.39528(17) 0.0294(5) Uani 1 1 d .
C6 C 0.4915(3) 0.0433(4) 0.46036(18) 0.0418(8) Uani 1 1 d .
H6A H 0.4263 0.0930 0.4500 0.050 Uiso 1 1 calc R
H6B H 0.5384 0.1358 0.4616 0.050 Uiso 1 1 calc R
O2W O 0.2500 0.4793(14) 0.0000 0.069(3) Uani 0.50 2 d SPD
H2 H 0.271(9) 0.414(7) 0.0387(6) 0.103 Uiso 0.50 1 d PD

loop_
_atom_site_aniso_label
_atom_site_aniso_U_11
_atom_site_aniso_U_22
_atom_site_aniso_U_33
_atom_site_aniso_U_23
_atom_site_aniso_U_13
_atom_site_aniso_U_12
Eu 0.02471(9) 0.02139(10) 0.02627(9) 0.00046(4) 0.00402(6) 0.00014(4)
O1W 0.0269(10) 0.0323(11) 0.0484(14) 0.0033(10) 0.0019(10) 0.0004(9)
O1 0.0280(12) 0.0308(9) 0.0478(14) -0.0009(11) -0.0022(10) -0.0005(9)
O2 0.0323(12) 0.0278(10) 0.0499(13) 0.0037(10) -0.0020(10) 0.0038(9)
O3 0.0336(12) 0.0266(10) 0.0451(13) 0.0002(9) 0.0154(10) -0.0006(8)
O4 0.0337(11) 0.0327(11) 0.0336(10) 0.0011(9) 0.0130(9) 0.0063(9)
C1 0.0279(13) 0.0285(13) 0.0283(13) 0.0019(10) 0.0035(10) -0.0008(10)
C2 0.0269(13) 0.0274(12) 0.0374(15) 0.0048(12) 0.0032(11) -0.0007(11)
C3 0.0298(14) 0.0366(14) 0.0287(13) 0.0004(11) 0.0057(11) -0.0036(12)
C4 0.0268(13) 0.0292(13) 0.0276(12) -0.0036(11) 0.0047(10) -0.0025(11)
O6 0.0363(11) 0.0297(10) 0.0244(9) 0.0000(8) 0.0070(8) 0.0054(8)
O5 0.0520(16) 0.0275(11) 0.0286(11) 0.0002(8) 0.0079(10) 0.0006(10)
C5 0.0302(13) 0.0315(14) 0.0265(12) -0.0008(11) 0.0055(10) -0.0017(11)
C6 0.066(2) 0.0350(16) 0.0240(13) -0.0022(12) 0.0080(14) 0.0065(15)
O2W 0.081(7) 0.080(7) 0.044(5) 0.000 0.009(5) 0.000

loop_
_atom_type_symbol
_atom_type_description
_atom_type_scat_dispersion_real
_atom_type_scat_dispersion_imag
_atom_type_scat_source
C C 0.0033 0.0016 'International Tables Vol C Tables 4.2.6.8 and 6.1.1.4'
H H 0.0000 0.0000 'International Tables Vol C Tables 4.2.6.8 and 6.1.1.4'
O O 0.0106 0.0060 'International Tables Vol C Tables 4.2.6.8 and 6.1.1.4'
Eu Eu -0.1578 3.6682 'International Tables Vol C Tables 4.2.6.8 and 6.1.1.4'

loop_
_geom_angle_atom_site_label_1
_geom_angle_atom_site_label_2
_geom_angle_atom_site_label_3
_geom_angle
_geom_angle_site_symmetry_1
_geom_angle_site_symmetry_3
O2 Eu O6 75.92(8) 4_545 .
O2 Eu O4 77.31(9) 4_545 7_655
O6 Eu O4 68.73(8) . 7_655
O2 Eu O1 144.37(9) 4_545 .
O6 Eu O1 74.17(9) . .
O4 Eu O1 74.13(9) 7_655 .
O2 Eu O6 130.76(8) 4_545 4
O6 Eu O6 152.40(2) . 4
O4 Eu O6 106.53(8) 7_655 4
O1 Eu O6 78.39(8) . 4
O2 Eu O1W 73.18(9) 4_545 .
O6 Eu O1W 134.44(8) . .
O4 Eu O1W 133.01(8) 7_655 .
O1 Eu O1W 142.45(8) . .
O6 Eu O1W 69.51(8) 4 .
O2 Eu O3 83.18(9) 4_545 6_565
O6 Eu O3 70.58(8) . 6_565
O4 Eu O3 137.98(8) 7_655 6_565
O1 Eu O3 104.39(10) . 6_565
O6 Eu O3 114.36(8) 4 6_565
O1W Eu O3 73.21(9) . 6_565
O2 Eu O5 85.92(9) 4_545 4
O6 Eu O5 138.94(7) . 4
O4 Eu O5 71.50(8) 7_655 4
O1 Eu O5 104.44(10) . 4
O6 Eu O5 52.13(7) 4 4
O1W Eu O5 70.69(9) . 4
O3 Eu O5 143.89(9) 6_565 4
O2 Eu O4 127.96(8) 4_545 6_565
O6 Eu O4 104.83(8) . 6_565
O4 Eu O4 152.87(2) 7_655 6_565
O1 Eu O4 78.76(9) . 6_565
O6 Eu O4 66.37(8) 4 6_565
O1W Eu O4 70.97(8) . 6_565
O3 Eu O4 51.07(7) 6_565 6_565
O5 Eu O4 115.26(7) 4 6_565
O2 Eu C5 107.55(9) 4_545 4
O6 Eu C5 157.25(8) . 4
O4 Eu C5 89.80(8) 7_655 4
O1 Eu C5 93.29(9) . 4
O6 Eu C5 26.69(8) 4 4
O1W Eu C5 66.05(9) . 4
O3 Eu C5 131.78(8) 6_565 4
O5 Eu C5 25.54(8) 4 4
O4 Eu C5 90.80(8) 6_565 4
O2 Eu C4 105.77(9) 4_545 6_565
O6 Eu C4 87.41(8) . 6_565
O4 Eu C4 154.70(8) 7_655 6_565
O1 Eu C4 91.81(9) . 6_565
O6 Eu C4 90.58(8) 4 6_565
O1W Eu C4 70.09(9) . 6_565
O3 Eu C4 25.31(8) 6_565 6_565
O5 Eu C4 133.31(8) 4 6_565
O4 Eu C4 25.76(7) 6_565 6_565
C5 Eu C4 112.33(9) 4 6_565
O2 Eu Eu 146.69(6) 4_545 4
O6 Eu Eu 128.46(5) . 4
O4 Eu Eu 129.36(6) 7_655 4
O1 Eu Eu 68.87(6) . 4
O6 Eu Eu 33.56(5) 4 4
O1W Eu Eu 73.60(6) . 4
O3 Eu Eu 85.09(5) 6_565 4
O5 Eu Eu 85.45(5) 4 4
O4 Eu Eu 34.26(5) 6_565 4
C5 Eu Eu 59.91(6) 4 4
C4 Eu Eu 59.87(6) 6_565 4
C1 O1 Eu 134.3(2) . .
C1 O2 Eu 145.8(2) . 4
C4 O3 Eu 96.90(19) . 6_665
C4 O4 Eu 154.8(2) . 7_655
C4 O4 Eu 94.23(18) . 6_665
Eu O4 Eu 109.75(8) 7_655 6_665
O2 C1 O1 125.1(3) . .
O2 C1 C2 118.1(3) . .
O1 C1 C2 116.8(3) . .
C1 C2 C3 114.2(3) . .
C4 C3 C2 113.7(3) . .
O3 C4 O4 117.8(3) . .
O3 C4 C3 121.8(3) . .
O4 C4 C3 120.4(3) . .
O3 C4 Eu 57.79(16) . 6_665
O4 C4 Eu 60.01(16) . 6_665
C3 C4 Eu 178.6(2) . 6_665
C5 O6 Eu 151.6(2) . .
C5 O6 Eu 93.80(18) . 4_545
Eu O6 Eu 112.17(8) . 4_545
C5 O5 Eu 94.14(19) . 4_545
O5 C5 O6 119.5(3) . .
O5 C5 C6 122.2(3) . .
O6 C5 C6 118.3(3) . .
O5 C5 Eu 60.32(17) . 4_545
O6 C5 Eu 59.50(15) . 4_545
C6 C5 Eu 173.5(2) . 4_545
C5 C6 C6 113.0(4) . 5_656

loop_
_geom_bond_atom_site_label_1
_geom_bond_atom_site_label_2
_geom_bond_distance
_geom_bond_site_symmetry_2
Eu O2 2.325(2) 4_545
Eu O6 2.429(2) .
Eu O4 2.434(2) 7_655
Eu O1 2.441(3) .
Eu O6 2.474(2) 4
Eu O1W 2.485(2) .
Eu O3 2.494(3) 6_565
Eu O5 2.495(3) 4
Eu O4 2.541(2) 6_565
Eu C5 2.865(3) 4
Eu C4 2.926(3) 6_565
Eu Eu 4.0692(10) 4
O1 C1 1.282(4) .
O2 C1 1.250(4) .
O2 Eu 2.325(2) 4
O3 C4 1.260(4) .
O3 Eu 2.494(3) 6_665
O4 C4 1.275(4) .
O4 Eu 2.434(2) 7_655
O4 Eu 2.541(2) 6_665
C1 C2 1.520(4) .
C2 C3 1.536(4) .
C3 C4 1.505(4) .
C4 Eu 2.926(3) 6_665
O6 C5 1.290(3) .
O6 Eu 2.474(2) 4_545
O5 C5 1.238(4) .
O5 Eu 2.495(3) 4_545
C5 C6 1.497(4) .
C5 Eu 2.865(3) 4_545
C6 C6 1.515(6) 5_656

loop_
_geom_torsion_atom_site_label_1
_geom_torsion_atom_site_label_2
_geom_torsion_atom_site_label_3
_geom_torsion_atom_site_label_4
_geom_torsion
_geom_torsion_site_symmetry_1
_geom_torsion_site_symmetry_3
_geom_torsion_site_symmetry_4
O2 Eu O1 C1 -176.5(3) 4_545 . .
O6 Eu O1 C1 -142.6(3) . . .
O4 Eu O1 C1 145.6(3) 7_655 . .
O6 Eu O1 C1 34.5(3) 4 . .
O1W Eu O1 C1 3.1(4) . . .
O3 Eu O1 C1 -78.0(3) 6_565 . .
O5 Eu O1 C1 80.0(3) 4 . .
O4 Eu O1 C1 -33.4(3) 6_565 . .
C5 Eu O1 C1 56.7(3) 4 . .
C4 Eu O1 C1 -55.8(3) 6_565 . .
Eu Eu O1 C1 0.8(3) 4 . .
Eu O2 C1 O1 5.0(7) 4 . .
Eu O2 C1 C2 -174.6(3) 4 . .
Eu O1 C1 O2 -2.9(5) . . .
Eu O1 C1 C2 176.7(2) . . .
O2 C1 C2 C3 2.1(4) . . .
O1 C1 C2 C3 -177.5(3) . . .
C1 C2 C3 C4 -72.1(4) . . .
Eu O3 C4 O4 0.0(3) 6_665 . .
Eu O3 C4 C3 178.5(2) 6_665 . .
Eu O4 C4 O3 -162.2(3) 7_655 . .
Eu O4 C4 O3 0.0(3) 6_665 . .
Eu O4 C4 C3 19.3(6) 7_655 . .
Eu O4 C4 C3 -178.5(2) 6_665 . .
Eu O4 C4 Eu -162.2(5) 7_655 . 6_665
C2 C3 C4 O3 115.0(3) . . .
C2 C3 C4 O4 -66.6(4) . . .
C2 C3 C4 Eu -174(100) . . 6_665
O2 Eu O6 C5 -137.6(4) 4_545 . .
O4 Eu O6 C5 140.8(4) 7_655 . .
O1 Eu O6 C5 62.0(4) . . .
O6 Eu O6 C5 55.7(4) 4 . .
O1W Eu O6 C5 -89.1(4) . . .
O3 Eu O6 C5 -49.9(4) 6_565 . .
O5 Eu O6 C5 156.0(4) 4 . .
O4 Eu O6 C5 -11.4(4) 6_565 . .
C5 Eu O6 C5 120.6(4) 4 . .
C4 Eu O6 C5 -30.6(4) 6_565 . .
Eu Eu O6 C5 16.7(4) 4 . .
O2 Eu O6 Eu 67.74(10) 4_545 . 4_545
O4 Eu O6 Eu -13.89(9) 7_655 . 4_545
O1 Eu O6 Eu -92.67(11) . . 4_545
O6 Eu O6 Eu -98.99(16) 4 . 4_545
O1W Eu O6 Eu 116.15(11) . . 4_545
O3 Eu O6 Eu 155.37(12) 6_565 . 4_545
O5 Eu O6 Eu 1.29(17) 4 . 4_545
O4 Eu O6 Eu -166.13(9) 6_565 . 4_545
C5 Eu O6 Eu -34.1(2) 4 . 4_545
C4 Eu O6 Eu 174.71(10) 6_565 . 4_545
Eu Eu O6 Eu -137.95(6) 4 . 4_545
Eu O5 C5 O6 6.9(3) 4_545 . .
Eu O5 C5 C6 -173.0(3) 4_545 . .
Eu O6 C5 O5 -163.6(3) . . .
Eu O6 C5 O5 -6.9(3) 4_545 . .
Eu O6 C5 C6 16.3(6) . . .
Eu O6 C5 C6 172.9(3) 4_545 . .
Eu O6 C5 Eu -156.6(4) . . 4_545
O5 C5 C6 C6 -3.4(6) . . 5_656
O6 C5 C6 C6 176.8(4) . . 5_656
Eu C5 C6 C6 -114.4(19) 4_545 . 5_656
C5 C6 C6 C5 180.000(1) . 5_656 5_656
